data_2014940
loop_
_publ_author_name
'Karaday\?i, Nevzat'
'\;Cakmak, \;S\"ukriye'
'Odaba\;so\(glu, Mustafa '
'B\"uy\"ukg\"ung\"or, Orhan'

_publ_section_title
;
 1,3-Bis(4-methylphenyl)triazene,
 1-(4-chlorophenyl)-3-(4-fluorophenyl)triazene and
 1-(4-fluorophenyl)-3-(4-methylphenyl)triazene
;
_journal_issue 5
_journal_name_full 'Acta Crystallographica Section C'
_journal_page_first o303
_journal_page_last o305
_journal_paper_doi 10.1107/S0108270105004373
_journal_volume 61
_journal_year 2005
_chemical_formula_iupac 'C13 H12 F N3'
_chemical_formula_moiety 'C13 H12 F N3'
_chemical_formula_sum 'C13 H12 F N3'
_chemical_formula_weight 229.26
_chemical_name_systematic
;
1-(4-fluorophenyl)-3-(4-methylphenyl)triazene
;
_space_group_IT_number 14
_symmetry_cell_setting monoclinic
_symmetry_space_group_name_Hall '-P 2yn'
_symmetry_space_group_name_H-M 'P 1 21/n 1'
_atom_sites_solution_hydrogens geom
_atom_sites_solution_primary direct
_atom_sites_solution_secondary difmap
_cell_angle_alpha 90.00
_cell_angle_beta 92.512(18)
_cell_angle_gamma 90.00
_cell_formula_units_Z 4
_cell_length_a 13.683(3)
_cell_length_b 4.7712(6)
_cell_length_c 17.742(4)
_cell_measurement_reflns_used 3288
_cell_measurement_temperature 296(2)
_cell_measurement_theta_max 27.71
_cell_measurement_theta_min 1.84
_cell_volume 1157.2(4)
_computing_cell_refinement X-AREA
_computing_data_collection 'X-AREA (Stoe & Cie, 2002)'
_computing_data_reduction 'X-RED (Stoe & Cie, 2002)'
_computing_molecular_graphics
;
ORTEP-3 (Farrugia, 1997) and PLUTON (Spek, 1997)
;
_computing_publication_material
;
WinGX (Farrugia, 1999)
;
_computing_structure_refinement 'SHELXL97 (Sheldrick, 1997)'
_computing_structure_solution 'SHELXS97 (Sheldrick, 1997)'
_diffrn_ambient_temperature 293(2)
_diffrn_measured_fraction_theta_full 0.991
_diffrn_measured_fraction_theta_max 0.991
_diffrn_measurement_device_type 'Stoe IPDS-II'
_diffrn_measurement_method '\w scans'
_diffrn_radiation_monochromator 'plane graphite'
_diffrn_radiation_source 'fine-focus sealed tube'
_diffrn_radiation_type MoK\a
_diffrn_radiation_wavelength 0.71073
_diffrn_reflns_av_R_equivalents 0.0812
_diffrn_reflns_av_sigmaI/netI 0.1028
_diffrn_reflns_limit_h_max 16
_diffrn_reflns_limit_h_min -16
_diffrn_reflns_limit_k_max 5
_diffrn_reflns_limit_k_min -5
_diffrn_reflns_limit_l_max 21
_diffrn_reflns_limit_l_min -21
_diffrn_reflns_number 6441
_diffrn_reflns_theta_full 25.00
_diffrn_reflns_theta_max 25.00
_diffrn_reflns_theta_min 1.84
_diffrn_standards_decay_% 0
_diffrn_standards_interval_count 0
_diffrn_standards_number 0
_exptl_absorpt_coefficient_mu 0.092
_exptl_absorpt_correction_type none
_exptl_crystal_colour brown
_exptl_crystal_density_diffrn 1.316
_exptl_crystal_density_method 'not measured'
_exptl_crystal_description plate
_exptl_crystal_F_000 480
_exptl_crystal_size_max 0.50
_exptl_crystal_size_mid 0.28
_exptl_crystal_size_min 0.06
_refine_diff_density_max 0.153
_refine_diff_density_min -0.157
_refine_ls_extinction_method none
_refine_ls_goodness_of_fit_ref 0.850
_refine_ls_hydrogen_treatment mixed
_refine_ls_matrix_type full
_refine_ls_number_parameters 183
_refine_ls_number_reflns 2019
_refine_ls_number_restraints 0
_refine_ls_restrained_S_all 0.850
_refine_ls_R_factor_all 0.1532
_refine_ls_R_factor_gt 0.0519
_refine_ls_shift/su_max 0.009
_refine_ls_shift/su_mean 0.000
_refine_ls_structure_factor_coef Fsqd
_refine_ls_weighting_details 'calc w=1/[\s^2^(Fo^2^)+(0.0316P)^2^] where P=(Fo^2^+2Fc^2^)/3'
_refine_ls_weighting_scheme calc
_refine_ls_wR_factor_gt 0.0942
_refine_ls_wR_factor_ref 0.1103
_reflns_number_gt 757
_reflns_number_total 2019
_reflns_threshold_expression I>2\s(I)
_cod_data_source_file ta1464.cif
_cod_data_source_block III
_cod_original_sg_symbol_H-M 'P 21/n'
_cod_database_code 2014940
_cod_database_fobs_code 2014940

loop_
_symmetry_equiv_pos_as_xyz
'x, y, z'
'-x+1/2, y+1/2, -z+1/2'
'-x, -y, -z'
'x-1/2, -y-1/2, z-1/2'

loop_
_atom_site_label
_atom_site_fract_x
_atom_site_fract_y
_atom_site_fract_z
_atom_site_U_iso_or_equiv
_atom_site_adp_type
_atom_site_calc_flag
_atom_site_refinement_flags
_atom_site_occupancy
_atom_site_disorder_assembly
_atom_site_disorder_group
_atom_site_type_symbol
F1 0.59689(18) -0.2842(5) 0.41441(11) 0.1179(9) Uani d . 1 . . F
N1 0.7588(2) 0.3437(6) 0.65048(13) 0.0690(8) Uani d . 1 . . N
N2 0.8287(2) 0.5281(6) 0.64092(15) 0.0612(7) Uani d . 1 . . N
N3 0.8525(2) 0.6608(6) 0.70168(13) 0.0646(8) Uani d . 1 . . N
C1 0.7201(3) 0.1830(7) 0.59027(15) 0.0605(9) Uani d . 1 . . C
C2 0.6487(3) -0.0110(8) 0.6024(2) 0.0704(11) Uani d . 1 . . C
C3 0.6081(3) -0.1655(8) 0.5441(2) 0.0800(11) Uani d . 1 . . C
C4 0.6405(3) -0.1262(8) 0.47375(18) 0.0713(10) Uani d . 1 . . C
C5 0.7111(3) 0.0606(9) 0.4589(2) 0.0764(11) Uani d . 1 . . C
C6 0.7531(3) 0.2209(8) 0.51692(18) 0.0740(11) Uani d . 1 . . C
C7 0.9297(2) 0.8534(7) 0.69146(15) 0.0610(9) Uani d . 1 . . C
C8 0.9712(3) 0.9756(8) 0.7551(2) 0.0731(11) Uani d . 1 . . C
C9 1.0464(3) 1.1635(9) 0.7525(2) 0.0799(11) Uani d . 1 . . C
C10 1.0837(2) 1.2405(7) 0.6842(2) 0.0705(10) Uani d . 1 . . C
C11 1.0410(3) 1.1238(9) 0.6199(2) 0.0773(11) Uani d . 1 . . C
C12 0.9664(3) 0.9370(9) 0.62253(19) 0.0728(11) Uani d . 1 . . C
C13 1.1642(2) 1.4475(7) 0.68079(18) 0.0750(11) Uani d . 1 . . C
H1 0.7365 0.3214 0.6946 0.083 Uiso calc R 1 . . H
H2 0.635(3) -0.038(8) 0.651(2) 0.116(14) Uiso d . 1 . . H
H3 0.5591 -0.2954 0.5526 0.096 Uiso calc R 1 . . H
H5 0.728(3) 0.097(8) 0.4075(19) 0.115(13) Uiso d . 1 . . H
H6 0.805(2) 0.352(6) 0.5094(15) 0.063(9) Uiso d . 1 . . H
H8 0.956(2) 0.915(8) 0.8017(19) 0.104(13) Uiso d . 1 . . H
H9 1.080(2) 1.238(6) 0.7958(15) 0.067(10) Uiso d . 1 . . H
H11 1.061(2) 1.189(6) 0.5717(16) 0.086(11) Uiso d . 1 . . H
H12 0.936(2) 0.852(6) 0.5843(15) 0.069(11) Uiso d . 1 . . H
H13A 1.1614 1.5744 0.7226 0.112 Uiso calc R 1 . . H
H13B 1.1574 1.5509 0.6344 0.112 Uiso calc R 1 . . H
H13C 1.2259 1.3513 0.6831 0.112 Uiso calc R 1 . . H

loop_
_atom_site_aniso_label
_atom_site_aniso_U_11
_atom_site_aniso_U_22
_atom_site_aniso_U_33
_atom_site_aniso_U_12
_atom_site_aniso_U_13
_atom_site_aniso_U_23
F1 0.1283(19) 0.128(2) 0.0957(14) -0.0044(16) -0.0166(13) -0.0346(14)
N1 0.078(2) 0.079(2) 0.0508(16) -0.0005(18) 0.0108(15) 0.0000(15)
N2 0.0632(19) 0.0591(19) 0.0613(17) 0.0049(16) 0.0033(14) 0.0049(14)
N3 0.074(2) 0.072(2) 0.0472(14) -0.0041(17) 0.0018(13) 0.0000(15)
C1 0.078(2) 0.059(2) 0.0438(18) 0.016(2) -0.0024(17) -0.0039(17)
C2 0.084(3) 0.063(3) 0.064(3) 0.001(2) 0.009(2) 0.005(2)
C3 0.086(3) 0.077(3) 0.077(2) 0.007(2) 0.003(2) -0.004(2)
C4 0.090(3) 0.069(3) 0.054(2) 0.008(2) -0.007(2) -0.0101(19)
C5 0.098(3) 0.079(3) 0.052(2) 0.007(3) 0.001(2) -0.008(2)
C6 0.087(3) 0.073(3) 0.063(2) -0.005(2) 0.012(2) 0.003(2)
C7 0.075(2) 0.061(2) 0.0473(18) 0.011(2) 0.0035(17) -0.0001(17)
C8 0.089(3) 0.078(3) 0.053(2) -0.008(2) 0.005(2) -0.004(2)
C9 0.092(3) 0.087(3) 0.061(2) -0.009(3) -0.002(2) -0.012(2)
C10 0.068(2) 0.061(3) 0.083(2) 0.002(2) 0.004(2) 0.0044(19)
C11 0.081(3) 0.087(3) 0.065(2) 0.003(3) 0.014(2) 0.008(2)
C12 0.083(3) 0.085(3) 0.050(2) -0.002(2) 0.004(2) -0.002(2)
C13 0.067(2) 0.060(2) 0.098(3) -0.0110(19) 0.014(2) 0.0039(18)

loop_
_atom_type_symbol
_atom_type_description
_atom_type_scat_dispersion_real
_atom_type_scat_dispersion_imag
_atom_type_scat_source
C C 0.0033 0.0016 'International Tables Vol C Tables 4.2.6.8 and 6.1.1.4'
H H 0.0000 0.0000 'International Tables Vol C Tables 4.2.6.8 and 6.1.1.4'
N N 0.0061 0.0033 'International Tables Vol C Tables 4.2.6.8 and 6.1.1.4'
F F 0.0171 0.0103 'International Tables Vol C Tables 4.2.6.8 and 6.1.1.4'

loop_
_geom_angle_atom_site_label_1
_geom_angle_atom_site_label_2
_geom_angle_atom_site_label_3
_geom_angle
N2 N1 C1 121.4(3)
N2 N1 H1 119.3
C1 N1 H1 119.3
N3 N2 N1 112.4(3)
N2 N3 C7 112.1(2)
C2 C1 N1 119.9(3)
C2 C1 C6 119.5(3)
N1 C1 C6 120.6(3)
C3 C2 C1 120.9(4)
C3 C2 H2 124(2)
C1 C2 H2 115(2)
C4 C3 C2 118.9(4)
C4 C3 H3 120.5
C2 C3 H3 120.5
C5 C4 C3 122.5(4)
C5 C4 F1 119.4(3)
C3 C4 F1 118.1(4)
C4 C5 C6 119.7(4)
C4 C5 H5 121(2)
C6 C5 H5 119(2)
C5 C6 C1 118.5(4)
C5 C6 H6 122.8(17)
C1 C6 H6 118.7(17)
C8 C7 C12 116.5(4)
C8 C7 N3 117.0(3)
C12 C7 N3 126.5(3)
C9 C8 C7 122.4(4)
C9 C8 H8 116(2)
C7 C8 H8 121(2)
C8 C9 C10 120.7(4)
C8 C9 H9 124.1(18)
C10 C9 H9 115.0(18)
C11 C10 C9 117.3(4)
C11 C10 C13 121.7(4)
C9 C10 C13 121.0(4)
C12 C11 C10 122.0(4)
C12 C11 H11 119.2(18)
C10 C11 H11 118.6(18)
C11 C12 C7 121.0(4)
C11 C12 H12 127.5(19)
C7 C12 H12 111.4(19)
C10 C13 H13A 109.5
C10 C13 H13B 109.5
H13A C13 H13B 109.5
C10 C13 H13C 109.5
H13A C13 H13C 109.5
H13B C13 H13C 109.5

loop_
_geom_bond_atom_site_label_1
_geom_bond_atom_site_label_2
_geom_bond_site_symmetry_2
_geom_bond_distance
_geom_bond_publ_flag
F1 C4 . 1.406(4) ?
N1 N2 . 1.316(3) ?
N1 C1 . 1.400(4) ?
N1 H1 . 0.8600 ?
N2 N3 . 1.280(3) ?
N3 C7 . 1.417(4) ?
C1 C2 . 1.370(4) ?
C1 C6 . 1.408(4) ?
C2 C3 . 1.369(4) ?
C2 H2 . 0.90(4) ?
C3 C4 . 1.355(4) ?
C3 H3 . 0.9300 ?
C4 C5 . 1.350(5) ?
C5 C6 . 1.387(5) ?
C5 H5 . 0.97(3) ?
C6 H6 . 0.96(3) ?
C7 C8 . 1.372(4) ?
C7 C12 . 1.400(4) ?
C8 C9 . 1.367(5) ?
C8 H8 . 0.91(3) ?
C9 C10 . 1.385(5) ?
C9 H9 . 0.95(3) ?
C10 C11 . 1.376(5) ?
C10 C13 . 1.483(4) ?
C11 C12 . 1.357(5) ?
C11 H11 . 0.96(3) ?
C12 H12 . 0.88(3) ?
C13 H13A . 0.9600 ?
C13 H13B . 0.9600 ?
C13 H13C . 0.9600 ?

loop_
_geom_torsion_atom_site_label_1
_geom_torsion_atom_site_label_2
_geom_torsion_atom_site_label_3
_geom_torsion_atom_site_label_4
_geom_torsion
C1 N1 N2 N3 177.9(3)
N1 N2 N3 C7 178.3(3)
N2 N1 C1 C2 178.8(3)
N2 N1 C1 C6 -2.0(4)
N1 C1 C2 C3 178.4(3)
C6 C1 C2 C3 -0.9(5)
C1 C2 C3 C4 0.7(5)
C2 C3 C4 C5 -0.2(5)
C2 C3 C4 F1 -179.1(3)
C3 C4 C5 C6 -0.1(6)
F1 C4 C5 C6 178.8(3)
C4 C5 C6 C1 0.0(5)
C2 C1 C6 C5 0.5(5)
N1 C1 C6 C5 -178.7(3)
N2 N3 C7 C8 -170.3(3)
N2 N3 C7 C12 11.4(4)
C12 C7 C8 C9 -1.9(5)
N3 C7 C8 C9 179.7(3)
C7 C8 C9 C10 0.6(6)
C8 C9 C10 C11 0.9(5)
C8 C9 C10 C13 179.0(3)
C9 C10 C11 C12 -1.0(5)
C13 C10 C11 C12 -179.1(3)
C10 C11 C12 C7 -0.3(6)
C8 C7 C12 C11 1.7(5)
N3 C7 C12 C11 -179.9(3)

loop_
_cod_related_entry_id
_cod_related_entry_database
_cod_related_entry_code
1 ChemSpider 21133854
